data_4507744
loop_
_publ_author_name
'Yadav, Vitthal N.'
'G\"orbitz, Carl Henrik'

_publ_section_title
;
 Water of Hydration in 2:1 Hydrogen-Bonded Complexes between
 1,5,7-Triazabicyclo[4.4.0]dec-5-ene and Dicarboxylic Acids
;
_journal_issue 5
_journal_name_full 'Crystal Growth &amp; Design'
_journal_page_first 2174
_journal_paper_doi 10.1021/cg400250n
_journal_volume 13
_journal_year 2013
_chemical_formula_moiety 'C7 H3 N O4, 2(C7 H14 N3), 4(H2 O)'
_chemical_formula_sum 'C21 H39 N7 O8'
_chemical_formula_weight 517.59
_chemical_name_systematic
;
bis(1,3,4,6,7,8-hexahydro-2H-pyrimido[1,2-a]pyrimidinium.
pyridine-3,5-dicarboxylate tetrahydrate'
;
_space_group_IT_number 2
_symmetry_cell_setting triclinic
_symmetry_space_group_name_Hall '-P 1'
_symmetry_space_group_name_H-M 'P -1'
_atom_sites_solution_hydrogens geom
_atom_sites_solution_primary direct
_atom_sites_solution_secondary difmap
_audit_creation_method SHELXL-97
_audit_update_record
;
2013-01-24 # Formatted by publCIF
;
_cell_angle_alpha 84.407(11)
_cell_angle_beta 87.349(13)
_cell_angle_gamma 73.631(11)
_cell_formula_units_Z 2
_cell_length_a 7.454(7)
_cell_length_b 10.516(10)
_cell_length_c 16.998(16)
_cell_measurement_reflns_used 1742
_cell_measurement_temperature 105(2)
_cell_measurement_theta_max 25.98
_cell_measurement_theta_min 2.26
_cell_volume 1272(2)
_computing_cell_refinement 'SAINT-Plus (Bruker,2007)'
_computing_data_collection APEX2(Bruker2007)
_computing_data_reduction 'SAINT-Plus (Bruker,2007)'
_computing_molecular_graphics 'SHELXTL (Sheldrick, 2008)'
_computing_publication_material 'SHELXTL (Sheldrick, 2008)'
_computing_structure_refinement 'SHELXL-97 (Sheldrick, 2008)'
_computing_structure_solution 'SHELXS-97 (Sheldrick, 2008)'
_diffrn_ambient_temperature 105(2)
_diffrn_detector_area_resol_mean 8.3
_diffrn_measured_fraction_theta_full 0.988
_diffrn_measured_fraction_theta_max 0.988
_diffrn_measurement_device_type 'CCD area detector'
_diffrn_measurement_method 'phi and omega scans'
_diffrn_radiation_monochromator graphite
_diffrn_radiation_source 'fine-focus sealed tube'
_diffrn_radiation_type MoK\a
_diffrn_radiation_wavelength 0.71073
_diffrn_reflns_av_R_equivalents 0.0977
_diffrn_reflns_av_sigmaI/netI 0.1358
_diffrn_reflns_limit_h_max 9
_diffrn_reflns_limit_h_min -7
_diffrn_reflns_limit_k_max 13
_diffrn_reflns_limit_k_min -13
_diffrn_reflns_limit_l_max 17
_diffrn_reflns_limit_l_min -21
_diffrn_reflns_number 13543
_diffrn_reflns_theta_full 26.91
_diffrn_reflns_theta_max 26.91
_diffrn_reflns_theta_min 2.03
_exptl_absorpt_coefficient_mu 0.104
_exptl_absorpt_correction_T_max 0.997
_exptl_absorpt_correction_T_min 0.988
_exptl_absorpt_correction_type multi-scan
_exptl_absorpt_process_details '(SADABS; Bruker, 2007)'
_exptl_crystal_colour colourless
_exptl_crystal_density_diffrn 1.351
_exptl_crystal_density_method 'not measured'
_exptl_crystal_description blocks
_exptl_crystal_F_000 556
_exptl_crystal_size_max 0.132
_exptl_crystal_size_mid 0.10
_exptl_crystal_size_min 0.042
_refine_diff_density_max 0.251
_refine_diff_density_min -0.353
_refine_diff_density_rms 0.065
_refine_ls_extinction_method none
_refine_ls_goodness_of_fit_ref 1.046
_refine_ls_hydrogen_treatment mixed
_refine_ls_matrix_type full
_refine_ls_number_parameters 349
_refine_ls_number_reflns 5168
_refine_ls_number_restraints 12
_refine_ls_restrained_S_all 1.046
_refine_ls_R_factor_all 0.1604
_refine_ls_R_factor_gt 0.0843
_refine_ls_shift/su_max 0.000
_refine_ls_shift/su_mean 0.000
_refine_ls_structure_factor_coef Fsqd
_refine_ls_weighting_details 'calc w=1/[\s^2^(Fo^2^)+(0.0665P)^2^+0.0000P] where P=(Fo^2^+2Fc^2^)/3'
_refine_ls_weighting_scheme calc
_refine_ls_wR_factor_gt 0.1511
_refine_ls_wR_factor_ref 0.1784
_reflns_number_gt 2982
_reflns_number_total 5512
_reflns_threshold_expression >2sigma(I)
_cod_data_source_file cg400250n_si_003.cif
_cod_data_source_block vny159lt2
_cod_database_code 4507744
_publcif_info_exptl_table_max_cols 6

loop_
_symmetry_equiv_pos_as_xyz
'x, y, z'
'-x, -y, -z'

loop_
_atom_site_label
_atom_site_type_symbol
_atom_site_fract_x
_atom_site_fract_y
_atom_site_fract_z
_atom_site_U_iso_or_equiv
_atom_site_adp_type
_atom_site_occupancy
_atom_site_symmetry_multiplicity
_atom_site_calc_flag
_atom_site_refinement_flags
O1 O 0.2446(4) 0.1508(2) 0.14153(14) 0.0272(7) Uani 1 1 d .
O2 O 0.1640(4) 0.2823(2) 0.03086(14) 0.0304(7) Uani 1 1 d .
O3 O 0.1585(4) 0.5950(2) 0.38493(14) 0.0236(6) Uani 1 1 d .
O4 O 0.2945(3) 0.3779(2) 0.38747(14) 0.0225(6) Uani 1 1 d .
N1 N -0.0308(4) 0.6127(3) 0.15811(17) 0.0241(8) Uani 1 1 d .
C2 C 0.0325(5) 0.6037(3) 0.2316(2) 0.0184(8) Uani 1 1 d .
H2 H -0.0027 0.6812 0.2596 0.022 Uiso 1 1 calc R
C3 C 0.1470(5) 0.4874(3) 0.2696(2) 0.0167(8) Uani 1 1 d .
C4 C 0.1974(5) 0.3752(3) 0.2280(2) 0.0184(8) Uani 1 1 d .
H4 H 0.2732 0.2934 0.2519 0.022 Uiso 1 1 calc R
C5 C 0.1364(5) 0.3830(3) 0.1513(2) 0.0186(8) Uani 1 1 d .
C6 C 0.0219(5) 0.5032(3) 0.1193(2) 0.0209(9) Uani 1 1 d .
H6 H -0.0213 0.5079 0.0671 0.025 Uiso 1 1 calc R
C7 C 0.1853(5) 0.2629(3) 0.1038(2) 0.0208(9) Uani 1 1 d .
C8 C 0.2035(5) 0.4871(3) 0.3537(2) 0.0188(8) Uani 1 1 d .
N1A N 0.2545(4) -0.0648(3) 0.06064(17) 0.0239(8) Uani 1 1 d .
H1A H 0.2413 0.0088 0.0837 0.029 Uiso 1 1 calc R
N2A N 0.2992(4) -0.1709(3) -0.05508(17) 0.0222(7) Uani 1 1 d .
N3A N 0.2637(4) 0.0552(3) -0.05806(16) 0.0209(7) Uani 1 1 d .
H3A H 0.2348 0.1278 -0.0330 0.025 Uiso 1 1 calc R
C1A C 0.2548(6) -0.1858(3) 0.1093(2) 0.0261(9) Uani 1 1 d .
H1A1 H 0.1275 -0.1976 0.1127 0.031 Uiso 1 1 calc R
H1A2 H 0.2944 -0.1807 0.1634 0.031 Uiso 1 1 calc R
C2A C 0.3893(6) -0.3021(4) 0.0724(2) 0.0269(9) Uani 1 1 d .
H2A1 H 0.5182 -0.2936 0.0728 0.032 Uiso 1 1 calc R
H2A2 H 0.3867 -0.3865 0.1032 0.032 Uiso 1 1 calc R
C3A C 0.3321(6) -0.3032(3) -0.0116(2) 0.0281(10) Uani 1 1 d .
H3A1 H 0.4317 -0.3681 -0.0391 0.034 Uiso 1 1 calc R
H3A2 H 0.2166 -0.3320 -0.0110 0.034 Uiso 1 1 calc R
C4A C 0.2964(6) -0.1691(3) -0.1411(2) 0.0262(9) Uani 1 1 d .
H4A1 H 0.2202 -0.2265 -0.1553 0.031 Uiso 1 1 calc R
H4A2 H 0.4254 -0.2060 -0.1615 0.031 Uiso 1 1 calc R
C5A C 0.2168(5) -0.0297(3) -0.1799(2) 0.0254(9) Uani 1 1 d .
H5A1 H 0.2463 -0.0279 -0.2373 0.030 Uiso 1 1 calc R
H5A2 H 0.0791 -0.0021 -0.1727 0.030 Uiso 1 1 calc R
C6A C 0.3002(5) 0.0647(3) -0.1431(2) 0.0227(9) Uani 1 1 d .
H6A1 H 0.4367 0.0415 -0.1540 0.027 Uiso 1 1 calc R
H6A2 H 0.2438 0.1569 -0.1660 0.027 Uiso 1 1 calc R
C7A C 0.2734(5) -0.0609(3) -0.0179(2) 0.0212(9) Uani 1 1 d .
N1B N 0.2055(4) 0.5953(3) 0.54979(17) 0.0251(8) Uani 1 1 d .
H1B H 0.1887 0.5966 0.4988 0.030 Uiso 1 1 calc R
N2B N 0.3418(4) 0.4800(3) 0.66481(17) 0.0200(7) Uani 1 1 d .
N3B N 0.3739(4) 0.3775(3) 0.54805(17) 0.0234(8) Uani 1 1 d .
H3B H 0.3446 0.3826 0.4981 0.028 Uiso 1 1 calc R
C1B C 0.1205(5) 0.7157(3) 0.5892(2) 0.0234(9) Uani 1 1 d .
H1B1 H -0.0024 0.7126 0.6127 0.028 Uiso 1 1 calc R
H1B2 H 0.1006 0.7948 0.5505 0.028 Uiso 1 1 calc R
C2B C 0.2491(5) 0.7247(3) 0.6529(2) 0.0237(9) Uani 1 1 d .
H2B1 H 0.3657 0.7390 0.6284 0.028 Uiso 1 1 calc R
H2B2 H 0.1882 0.8017 0.6833 0.028 Uiso 1 1 calc R
C3B C 0.2953(5) 0.5993(3) 0.7079(2) 0.0223(9) Uani 1 1 d .
H3B1 H 0.4025 0.5976 0.7407 0.027 Uiso 1 1 calc R
H3B2 H 0.1869 0.5992 0.7438 0.027 Uiso 1 1 calc R
C4B C 0.4392(5) 0.3567(3) 0.7101(2) 0.0218(9) Uani 1 1 d .
H4B1 H 0.3806 0.3533 0.7635 0.026 Uiso 1 1 calc R
H4B2 H 0.5712 0.3553 0.7165 0.026 Uiso 1 1 calc R
C5B C 0.4330(5) 0.2363(3) 0.6700(2) 0.0237(9) Uani 1 1 d .
H5B1 H 0.3045 0.2266 0.6734 0.028 Uiso 1 1 calc R
H5B2 H 0.5179 0.1552 0.6967 0.028 Uiso 1 1 calc R
C6B C 0.4931(5) 0.2531(3) 0.5839(2) 0.0225(9) Uani 1 1 d .
H6B1 H 0.6255 0.2545 0.5802 0.027 Uiso 1 1 calc R
H6B2 H 0.4811 0.1778 0.5558 0.027 Uiso 1 1 calc R
C7B C 0.3079(5) 0.4834(3) 0.5879(2) 0.0193(8) Uani 1 1 d .
O1W O 0.1788(4) 0.0305(3) 0.28659(16) 0.0343(7) Uani 1 1 d D
H11W H 0.239(5) 0.054(4) 0.3205(18) 0.051 Uiso 1 1 d D
H12W H 0.207(6) 0.066(4) 0.2428(14) 0.051 Uiso 1 1 d D
O2W O 0.3732(4) 0.1066(2) 0.39867(16) 0.0260(7) Uani 1 1 d D
H21W H 0.354(5) 0.1929(18) 0.396(2) 0.039 Uiso 1 1 d D
H22W H 0.491(3) 0.082(3) 0.406(2) 0.039 Uiso 1 1 d D
O3W O -0.0190(4) 0.8628(3) 0.35153(16) 0.0303(7) Uani 1 1 d D
H31W H 0.039(5) 0.7816(19) 0.359(2) 0.045 Uiso 1 1 d D
H32W H 0.054(5) 0.904(3) 0.330(2) 0.045 Uiso 1 1 d D
O4W O 0.7274(4) 0.0040(3) 0.45407(16) 0.0320(7) Uani 1 1 d D
H41W H 0.812(5) -0.045(3) 0.4258(19) 0.048 Uiso 1 1 d D
H42W H 0.725(6) -0.039(4) 0.4974(14) 0.048 Uiso 1 1 d D

loop_
_atom_site_aniso_label
_atom_site_aniso_U_11
_atom_site_aniso_U_22
_atom_site_aniso_U_33
_atom_site_aniso_U_23
_atom_site_aniso_U_13
_atom_site_aniso_U_12
O1 0.0416(18) 0.0181(13) 0.0199(14) 0.0001(11) -0.0036(12) -0.0051(12)
O2 0.0478(19) 0.0234(14) 0.0157(14) -0.0018(11) -0.0053(13) -0.0023(13)
O3 0.0331(17) 0.0172(13) 0.0195(14) -0.0010(10) -0.0044(12) -0.0049(11)
O4 0.0257(16) 0.0185(13) 0.0218(14) 0.0008(11) -0.0041(12) -0.0039(11)
N1 0.031(2) 0.0223(16) 0.0166(16) -0.0013(13) -0.0027(14) -0.0040(14)
C2 0.019(2) 0.0203(18) 0.0169(19) -0.0034(15) 0.0003(16) -0.0067(16)
C3 0.015(2) 0.0185(17) 0.0184(19) -0.0004(14) 0.0012(15) -0.0084(15)
C4 0.017(2) 0.0161(17) 0.0210(19) 0.0009(14) 0.0017(16) -0.0045(15)
C5 0.019(2) 0.0192(18) 0.0188(19) -0.0024(14) 0.0023(16) -0.0082(16)
C6 0.025(2) 0.0242(19) 0.0126(18) -0.0005(15) -0.0015(16) -0.0055(17)
C7 0.022(2) 0.0189(18) 0.021(2) -0.0023(15) -0.0013(16) -0.0038(16)
C8 0.016(2) 0.0199(19) 0.023(2) 0.0015(15) -0.0002(16) -0.0086(16)
N1A 0.034(2) 0.0170(15) 0.0214(17) -0.0027(13) 0.0019(15) -0.0074(14)
N2A 0.027(2) 0.0164(15) 0.0240(17) -0.0014(13) -0.0028(14) -0.0067(13)
N3A 0.029(2) 0.0170(15) 0.0166(16) -0.0015(12) 0.0012(14) -0.0061(14)
C1A 0.031(3) 0.0229(19) 0.026(2) 0.0014(16) 0.0003(18) -0.0112(17)
C2A 0.027(2) 0.028(2) 0.027(2) 0.0023(17) 0.0018(18) -0.0123(18)
C3A 0.036(3) 0.0170(18) 0.034(2) -0.0042(16) 0.0042(19) -0.0107(17)
C4A 0.031(3) 0.026(2) 0.023(2) -0.0073(16) 0.0004(18) -0.0079(18)
C5A 0.024(2) 0.028(2) 0.021(2) -0.0016(16) -0.0030(17) -0.0023(17)
C6A 0.027(2) 0.0212(18) 0.020(2) -0.0018(15) -0.0027(17) -0.0056(16)
C7A 0.016(2) 0.025(2) 0.025(2) -0.0020(16) -0.0029(16) -0.0079(16)
N1B 0.031(2) 0.0234(17) 0.0181(17) -0.0004(13) 0.0001(14) -0.0033(15)
N2B 0.0246(19) 0.0168(15) 0.0196(17) -0.0003(12) -0.0032(14) -0.0076(13)
N3B 0.031(2) 0.0234(16) 0.0132(16) 0.0009(13) -0.0059(14) -0.0023(14)
C1B 0.024(2) 0.0195(18) 0.026(2) -0.0054(15) 0.0007(17) -0.0031(16)
C2B 0.022(2) 0.0200(19) 0.032(2) -0.0003(16) 0.0012(18) -0.0116(16)
C3B 0.021(2) 0.026(2) 0.022(2) -0.0063(16) -0.0004(17) -0.0084(17)
C4B 0.019(2) 0.0241(19) 0.022(2) 0.0021(15) -0.0039(16) -0.0062(16)
C5B 0.024(2) 0.0194(18) 0.028(2) 0.0025(16) -0.0015(17) -0.0070(16)
C6B 0.025(2) 0.0174(18) 0.024(2) -0.0003(15) -0.0007(17) -0.0057(16)
C7B 0.022(2) 0.0172(18) 0.020(2) 0.0006(15) -0.0001(16) -0.0092(16)
O1W 0.044(2) 0.0376(17) 0.0267(16) 0.0027(13) -0.0070(15) -0.0216(14)
O2W 0.0251(16) 0.0211(13) 0.0308(15) 0.0019(12) -0.0050(13) -0.0053(12)
O3W 0.0293(19) 0.0225(14) 0.0368(17) 0.0029(13) 0.0017(14) -0.0056(13)
O4W 0.0347(18) 0.0272(15) 0.0319(17) 0.0005(12) 0.0044(14) -0.0069(13)

loop_
_atom_type_symbol
_atom_type_description
_atom_type_scat_dispersion_real
_atom_type_scat_dispersion_imag
_atom_type_scat_source
C C 0.0033 0.0016 'International Tables Vol C Tables 4.2.6.8 and 6.1.1.4'
H H 0.0000 0.0000 'International Tables Vol C Tables 4.2.6.8 and 6.1.1.4'
N N 0.0061 0.0033 'International Tables Vol C Tables 4.2.6.8 and 6.1.1.4'
O O 0.0106 0.0060 'International Tables Vol C Tables 4.2.6.8 and 6.1.1.4'

loop_
_geom_angle_atom_site_label_1
_geom_angle_atom_site_label_2
_geom_angle_atom_site_label_3
_geom_angle
C6 N1 C2 117.2(3)
N1 C2 C3 124.0(3)
N1 C2 H2 118.0
C3 C2 H2 118.0
C4 C3 C2 117.4(3)
C4 C3 C8 123.1(3)
C2 C3 C8 119.5(3)
C3 C4 C5 119.6(3)
C3 C4 H4 120.2
C5 C4 H4 120.2
C6 C5 C4 118.4(3)
C6 C5 C7 119.9(3)
C4 C5 C7 121.7(3)
N1 C6 C5 123.4(3)
N1 C6 H6 118.3
C5 C6 H6 118.3
O2 C7 O1 125.2(3)
O2 C7 C5 117.9(3)
O1 C7 C5 116.9(3)
O3 C8 O4 124.4(3)
O3 C8 C3 118.3(3)
O4 C8 C3 117.3(3)
C7A N1A C1A 122.3(3)
C7A N1A H1A 118.8
C1A N1A H1A 118.8
C7A N2A C4A 122.8(3)
C7A N2A C3A 121.8(3)
C4A N2A C3A 115.4(3)
C7A N3A C6A 121.2(3)
C7A N3A H3A 119.4
C6A N3A H3A 119.4
N1A C1A C2A 108.6(3)
N1A C1A H1A1 110.0
C2A C1A H1A1 110.0
N1A C1A H1A2 110.0
C2A C1A H1A2 110.0
H1A1 C1A H1A2 108.4
C3A C2A C1A 108.9(3)
C3A C2A H2A1 109.9
C1A C2A H2A1 109.9
C3A C2A H2A2 109.9
C1A C2A H2A2 109.9
H2A1 C2A H2A2 108.3
N2A C3A C2A 111.6(3)
N2A C3A H3A1 109.3
C2A C3A H3A1 109.3
N2A C3A H3A2 109.3
C2A C3A H3A2 109.3
H3A1 C3A H3A2 108.0
N2A C4A C5A 111.8(3)
N2A C4A H4A1 109.2
C5A C4A H4A1 109.2
N2A C4A H4A2 109.2
C5A C4A H4A2 109.2
H4A1 C4A H4A2 107.9
C6A C5A C4A 109.3(3)
C6A C5A H5A1 109.8
C4A C5A H5A1 109.8
C6A C5A H5A2 109.8
C4A C5A H5A2 109.8
H5A1 C5A H5A2 108.3
N3A C6A C5A 108.9(3)
N3A C6A H6A1 109.9
C5A C6A H6A1 109.9
N3A C6A H6A2 109.9
C5A C6A H6A2 109.9
H6A1 C6A H6A2 108.3
N3A C7A N1A 118.3(3)
N3A C7A N2A 120.9(3)
N1A C7A N2A 120.8(3)
C7B N1B C1B 122.7(3)
C7B N1B H1B 118.7
C1B N1B H1B 118.7
C7B N2B C4B 121.6(3)
C7B N2B C3B 122.9(3)
C4B N2B C3B 115.4(3)
C7B N3B C6B 122.3(3)
C7B N3B H3B 118.8
C6B N3B H3B 118.8
N1B C1B C2B 108.6(3)
N1B C1B H1B1 110.0
C2B C1B H1B1 110.0
N1B C1B H1B2 110.0
C2B C1B H1B2 110.0
H1B1 C1B H1B2 108.4
C3B C2B C1B 110.6(3)
C3B C2B H2B1 109.5
C1B C2B H2B1 109.5
C3B C2B H2B2 109.5
C1B C2B H2B2 109.5
H2B1 C2B H2B2 108.1
N2B C3B C2B 111.9(3)
N2B C3B H3B1 109.2
C2B C3B H3B1 109.2
N2B C3B H3B2 109.2
C2B C3B H3B2 109.2
H3B1 C3B H3B2 107.9
N2B C4B C5B 111.5(3)
N2B C4B H4B1 109.3
C5B C4B H4B1 109.3
N2B C4B H4B2 109.3
C5B C4B H4B2 109.3
H4B1 C4B H4B2 108.0
C4B C5B C6B 109.1(3)
C4B C5B H5B1 109.9
C6B C5B H5B1 109.9
C4B C5B H5B2 109.9
C6B C5B H5B2 109.9
H5B1 C5B H5B2 108.3
N3B C6B C5B 108.4(3)
N3B C6B H6B1 110.0
C5B C6B H6B1 110.0
N3B C6B H6B2 110.0
C5B C6B H6B2 110.0
H6B1 C6B H6B2 108.4
N3B C7B N1B 118.5(3)
N3B C7B N2B 121.5(3)
N1B C7B N2B 120.0(3)
H11W O1W H12W 105(3)
H21W O2W H22W 99(3)
H31W O3W H32W 109(3)
H41W O4W H42W 107(3)

loop_
_geom_bond_atom_site_label_1
_geom_bond_atom_site_label_2
_geom_bond_distance
O1 C7 1.258(4)
O2 C7 1.246(4)
O3 C8 1.252(4)
O4 C8 1.255(4)
N1 C6 1.336(4)
N1 C2 1.342(4)
C2 C3 1.396(5)
C2 H2 0.9500
C3 C4 1.385(5)
C3 C8 1.510(5)
C4 C5 1.389(5)
C4 H4 0.9500
C5 C6 1.386(5)
C5 C7 1.514(5)
C6 H6 0.9500
N1A C7A 1.334(4)
N1A C1A 1.448(4)
N1A H1A 0.8800
N2A C7A 1.334(4)
N2A C4A 1.462(5)
N2A C3A 1.471(5)
N3A C7A 1.324(4)
N3A C6A 1.458(4)
N3A H3A 0.8800
C1A C2A 1.515(5)
C1A H1A1 0.9900
C1A H1A2 0.9900
C2A C3A 1.511(5)
C2A H2A1 0.9900
C2A H2A2 0.9900
C3A H3A1 0.9900
C3A H3A2 0.9900
C4A C5A 1.514(5)
C4A H4A1 0.9900
C4A H4A2 0.9900
C5A C6A 1.505(5)
C5A H5A1 0.9900
C5A H5A2 0.9900
C6A H6A1 0.9900
C6A H6A2 0.9900
N1B C7B 1.333(4)
N1B C1B 1.458(4)
N1B H1B 0.8800
N2B C7B 1.338(5)
N2B C4B 1.459(4)
N2B C3B 1.464(4)
N3B C7B 1.322(4)
N3B C6B 1.454(4)
N3B H3B 0.8800
C1B C2B 1.506(5)
C1B H1B1 0.9900
C1B H1B2 0.9900
C2B C3B 1.505(5)
C2B H2B1 0.9900
C2B H2B2 0.9900
C3B H3B1 0.9900
C3B H3B2 0.9900
C4B C5B 1.508(5)
C4B H4B1 0.9900
C4B H4B2 0.9900
C5B C6B 1.520(5)
C5B H5B1 0.9900
C5B H5B2 0.9900
C6B H6B1 0.9900
C6B H6B2 0.9900
O1W H11W 0.842(18)
O1W H12W 0.845(18)
O2W H21W 0.874(18)
O2W H22W 0.856(18)
O3W H31W 0.842(18)
O3W H32W 0.840(18)
O4W H41W 0.855(18)
O4W H42W 0.828(18)

loop_
_geom_hbond_atom_site_label_D
_geom_hbond_atom_site_label_H
_geom_hbond_atom_site_label_A
_geom_hbond_distance_DH
_geom_hbond_distance_HA
_geom_hbond_distance_DA
_geom_hbond_angle_DHA
_geom_hbond_site_symmetry_A
N1A H1A O1 0.88 1.87 2.746(4) 171.4 .
N3A H3A O2 0.88 1.98 2.853(4) 175.3 .
N1B H1B O3 0.88 1.96 2.841(5) 178.2 .
N3B H3B O4 0.88 1.94 2.819(4) 174.9 .
O1W H11W O2W 0.842(18) 1.911(19) 2.753(4) 179(4) .
O1W H12W O1 0.845(18) 1.906(19) 2.748(4) 174(4) .
O2W H21W O4 0.874(18) 1.862(18) 2.735(4) 176(4) .
O2W H22W O4W 0.856(18) 1.91(2) 2.729(4) 161(4) .
O3W H31W O3 0.842(18) 1.928(19) 2.768(4) 175(4) .
O3W H32W O1W 0.840(18) 1.900(19) 2.727(4) 168(4) 1_565
O4W H41W O3W 0.855(18) 1.877(18) 2.727(4) 172(4) 1_645
O4W H42W O2W 0.828(18) 2.02(2) 2.816(4) 160(4) 2_656

loop_
_geom_torsion_atom_site_label_1
_geom_torsion_atom_site_label_2
_geom_torsion_atom_site_label_3
_geom_torsion_atom_site_label_4
_geom_torsion
C6 N1 C2 C3 -0.8(5)
N1 C2 C3 C4 0.1(5)
N1 C2 C3 C8 -177.5(3)
C2 C3 C4 C5 1.2(5)
C8 C3 C4 C5 178.6(3)
C3 C4 C5 C6 -1.7(5)
C3 C4 C5 C7 -179.2(3)
C2 N1 C6 C5 0.2(5)
C4 C5 C6 N1 1.0(6)
C7 C5 C6 N1 178.5(3)
C6 C5 C7 O2 18.7(5)
C4 C5 C7 O2 -163.8(4)
C6 C5 C7 O1 -161.2(3)
C4 C5 C7 O1 16.2(5)
C4 C3 C8 O3 176.7(3)
C2 C3 C8 O3 -5.9(5)
C4 C3 C8 O4 -2.8(5)
C2 C3 C8 O4 174.7(3)
C7A N1A C1A C2A 35.0(5)
N1A C1A C2A C3A -56.6(4)
C7A N2A C3A C2A -17.0(5)
C4A N2A C3A C2A 163.1(3)
C1A C2A C3A N2A 48.6(4)
C7A N2A C4A C5A -13.6(5)
C3A N2A C4A C5A 166.3(3)
N2A C4A C5A C6A 45.0(4)
C7A N3A C6A C5A 39.1(5)
C4A C5A C6A N3A -56.5(4)
C6A N3A C7A N1A 174.3(3)
C6A N3A C7A N2A -6.5(5)
C1A N1A C7A N3A 177.2(3)
C1A N1A C7A N2A -1.9(5)
C4A N2A C7A N3A -7.3(6)
C3A N2A C7A N3A 172.8(3)
C4A N2A C7A N1A 171.8(3)
C3A N2A C7A N1A -8.0(5)
C7B N1B C1B C2B 34.6(5)
N1B C1B C2B C3B -54.3(4)
C7B N2B C3B C2B -13.3(5)
C4B N2B C3B C2B 163.0(3)
C1B C2B C3B N2B 45.0(4)
C7B N2B C4B C5B -19.8(5)
C3B N2B C4B C5B 163.9(3)
N2B C4B C5B C6B 49.7(4)
C7B N3B C6B C5B 33.8(5)
C4B C5B C6B N3B -55.6(4)
C6B N3B C7B N1B 177.4(3)
C6B N3B C7B N2B -2.6(6)
C1B N1B C7B N3B 177.5(3)
C1B N1B C7B N2B -2.5(6)
C4B N2B C7B N3B -5.4(6)
C3B N2B C7B N3B 170.7(3)
C4B N2B C7B N1B 174.6(3)
C3B N2B C7B N1B -9.3(5)

loop_
_cod_related_entry_id
_cod_related_entry_database
_cod_related_entry_code
1 ChemSpider 30652544

loop_
_publcif_info_datablock.id
_publcif_info_datablock.publ_exptl
_publcif_info_datablock.publ_geom
_publcif_info_datablock.structure
New_Global_Publ_Block ? ? ?
vny159lt2 y y y
